data_7225916
loop_
_publ_author_name
'Xue, Shuwen'
'Liu, Jiaming'
'Qing, Xushun'
'Wang, Cunde'

_publ_section_title
;
 Br\"onsted acid-mediated Annulations of
 1-Cyanocyclopropane-1-carboxylates with Arylhydrazines: Efficient
 Strategy for Synthesis of 1,3,5-Trisubstituted Pyrazoles
;
_journal_name_full 'RSC Adv.'
_journal_paper_doi 10.1039/C6RA14557D
_journal_year 2016
_chemical_formula_moiety 'C21 H13 Br Cl2 N2'
_chemical_formula_sum 'C21 H13 Br Cl2 N2'
_chemical_formula_weight 444.13
_chemical_name_systematic
; 
 ? 
;
_space_group_IT_number 29
_symmetry_cell_setting orthorhombic
_symmetry_space_group_name_Hall 'P 2c -2ac'
_symmetry_space_group_name_H-M 'P c a 21'
_atom_sites_solution_hydrogens geom
_atom_sites_solution_primary direct
_atom_sites_solution_secondary difmap
_audit_creation_method SHELXL-97
_audit_update_record
;
2016-04-10 deposited with the CCDC.
2016-07-12 downloaded from the CCDC.
;
_cell_angle_alpha 90.00
_cell_angle_beta 90.00
_cell_angle_gamma 90.00
_cell_formula_units_Z 4
_cell_length_a 9.1743(6)
_cell_length_b 12.4421(9)
_cell_length_c 16.5980(12)
_cell_measurement_reflns_used 6583
_cell_measurement_temperature 296
_cell_measurement_theta_max 24.45
_cell_measurement_theta_min 2.45
_cell_volume 1894.6(2)
_computing_cell_refinement 'Bruker SMART'
_computing_data_collection 'Bruker SMART'
_computing_data_reduction 'Bruker SAINT'
_computing_molecular_graphics 'Bruker SHELXTL'
_computing_publication_material 'Bruker SHELXTL'
_computing_structure_refinement 'Bruker SHELXTL'
_computing_structure_solution 'Bruker SHELXTL'
_diffrn_ambient_temperature 296
_diffrn_measured_fraction_theta_full 0.999
_diffrn_measured_fraction_theta_max 0.999
_diffrn_measurement_device_type 'CCD area detector'
_diffrn_measurement_method 'phi and omega scans'
_diffrn_radiation_monochromator graphite
_diffrn_radiation_source 'sealed tube'
_diffrn_radiation_type MoK\a
_diffrn_radiation_wavelength 0.71073
_diffrn_reflns_av_R_equivalents 0.0376
_diffrn_reflns_av_sigmaI/netI 0.0463
_diffrn_reflns_limit_h_max 10
_diffrn_reflns_limit_h_min -10
_diffrn_reflns_limit_k_max 14
_diffrn_reflns_limit_k_min -13
_diffrn_reflns_limit_l_max 19
_diffrn_reflns_limit_l_min -17
_diffrn_reflns_number 14820
_diffrn_reflns_theta_full 25.00
_diffrn_reflns_theta_max 25.00
_diffrn_reflns_theta_min 1.64
_exptl_absorpt_coefficient_mu 2.459
_exptl_crystal_colour yellow
_exptl_crystal_density_diffrn 1.557
_exptl_crystal_density_method 'not measured'
_exptl_crystal_description block
_exptl_crystal_F_000 888
_exptl_crystal_size_max 0.35
_exptl_crystal_size_mid 0.33
_exptl_crystal_size_min 0.3
_refine_diff_density_max 0.419
_refine_diff_density_min -0.422
_refine_diff_density_rms 0.092
_refine_ls_abs_structure_details 'Flack H D (1983), Acta Cryst. A39, 876-881'
_refine_ls_abs_structure_Flack 0.95(2)
_refine_ls_extinction_method none
_refine_ls_goodness_of_fit_ref 1.042
_refine_ls_hydrogen_treatment mixed
_refine_ls_matrix_type full
_refine_ls_number_parameters 235
_refine_ls_number_reflns 3117
_refine_ls_number_restraints 1
_refine_ls_restrained_S_all 1.042
_refine_ls_R_factor_all 0.0833
_refine_ls_R_factor_gt 0.0665
_refine_ls_shift/su_max 0.000
_refine_ls_shift/su_mean 0.000
_refine_ls_structure_factor_coef Fsqd
_refine_ls_weighting_details 'calc w=1/[\s^2^(Fo^2^)+(0.1386P)^2^+3.0022P] where P=(Fo^2^+2Fc^2^)/3'
_refine_ls_weighting_scheme calc
_refine_ls_wR_factor_gt 0.1928
_refine_ls_wR_factor_ref 0.2118
_reflns_number_gt 2521
_reflns_number_total 3117
_reflns_threshold_expression >2sigma(I)
_cod_data_source_file c6ra14557d2.cif
_cod_data_source_block 001
_cod_depositor_comments
;
The following automatic conversions were performed:

'_symmetry_cell_setting' value 'Orthorhombic' changed to
'orthorhombic' according to
/usr/data/users/saulius/crontab/automatic-downloads/rss-feeds/RSC/lib/dictionaries/cif_core.dic
dictionary named 'cif_core.dic' version 2.4.2 from 2011-04-26.

Automatic conversion script
Id: cif_fix_values 4268 2015-11-12 08:31:59Z antanas 
;
_cod_original_sg_symbol_H-M 'Pca2(1) '
_cod_database_code 7225916

loop_
_symmetry_equiv_pos_as_xyz
'x, y, z'
'-x, -y, z+1/2'
'x+1/2, -y, z'
'-x+1/2, y, z+1/2'

loop_
_atom_site_label
_atom_site_type_symbol
_atom_site_fract_x
_atom_site_fract_y
_atom_site_fract_z
_atom_site_U_iso_or_equiv
_atom_site_adp_type
_atom_site_occupancy
_atom_site_symmetry_multiplicity
_atom_site_calc_flag
_atom_site_refinement_flags
Br1 Br 0.31753(9) 0.77856(10) 1.17309(6) 0.0762(4) Uani 1 1 d .
C2 C 0.8117(7) 1.0538(6) 0.9278(5) 0.0439(17) Uani 1 1 d .
H2 H 0.7547 1.1134 0.9446 0.053 Uiso 1 1 calc R
N1 N 0.9055(7) 0.8919(5) 0.9134(4) 0.0447(14) Uani 1 1 d .
C1 C 0.9235(8) 1.0528(6) 0.8693(5) 0.0458(18) Uani 1 1 d .
C10 C 0.9624(8) 0.7866(6) 0.9274(5) 0.0448(18) Uani 1 1 d .
C4 C 0.6966(8) 0.9026(7) 1.0104(5) 0.0467(18) Uani 1 1 d .
N2 N 0.9795(7) 0.9556(5) 0.8600(4) 0.0471(15) Uani 1 1 d .
C8 C 0.5281(10) 0.7628(7) 1.0485(5) 0.052(2) Uani 1 1 d .
H8 H 0.4892 0.6929 1.0402 0.063 Uiso 1 1 calc R
C16 C 0.9813(8) 1.1452(6) 0.8237(5) 0.0419(17) Uani 1 1 d .
C6 C 0.5311(11) 0.9284(9) 1.1220(6) 0.064(2) Uani 1 1 d .
H6 H 0.4938 0.9723 1.1640 0.077 Uiso 1 1 calc R
C7 C 0.4753(9) 0.8278(8) 1.1091(5) 0.053(2) Uani 1 1 d .
C17 C 0.9184(11) 1.2459(7) 0.8293(6) 0.055(2) Uani 1 1 d .
H17 H 0.8344 1.2558 0.8619 0.066 Uiso 1 1 calc R
C11 C 0.9949(11) 0.7546(7) 1.0038(6) 0.059(2) Uani 1 1 d .
H11 H 0.9694 0.7985 1.0485 0.070 Uiso 1 1 calc R
C9 C 0.6391(9) 0.8017(6) 0.9999(5) 0.0485(18) Uani 1 1 d .
H9 H 0.6765 0.7572 0.9582 0.058 Uiso 1 1 calc R
C3 C 0.8033(7) 0.9496(6) 0.9551(5) 0.0422(17) Uani 1 1 d .
C5 C 0.6421(9) 0.9655(7) 1.0731(5) 0.055(2) Uani 1 1 d .
H5 H 0.6819 1.0349 1.0823 0.067 Uiso 1 1 calc R
C15 C 0.9956(10) 0.7235(6) 0.8616(6) 0.056(2) Uani 1 1 d .
H15 H 0.9701 0.7464 0.8089 0.067 Uiso 1 1 calc R
C13 C 1.1009(10) 0.5950(7) 0.9501(7) 0.062(2) Uani 1 1 d .
C14 C 1.0662(10) 0.6265(7) 0.8732(7) 0.063(2) Uani 1 1 d .
H14 H 1.0904 0.5822 0.8285 0.076 Uiso 1 1 calc R
C20 C 1.1628(11) 1.2189(8) 0.7348(7) 0.066(3) Uani 1 1 d .
H20 H 1.2465 1.2095 0.7018 0.079 Uiso 1 1 calc R
C21 C 1.1053(10) 1.1340(7) 0.7755(5) 0.054(2) Uani 1 1 d .
H21 H 1.1505 1.0655 0.7710 0.065 Uiso 1 1 calc R
C18 C 0.9766(12) 1.3329(8) 0.7878(6) 0.067(3) Uani 1 1 d .
H18 H 0.9322 1.4017 0.7912 0.080 Uiso 1 1 calc R
Cl1 Cl 1.1736(4) 1.4281(3) 0.6910(2) 0.1035(12) Uani 1 1 d .
Cl2 Cl 1.2019(4) 0.4774(2) 0.9636(3) 0.1109(13) Uani 1 1 d .
C19 C 1.0989(12) 1.3180(8) 0.7419(6) 0.066(3) Uani 1 1 d .
C12 C 1.0654(10) 0.6572(8) 1.0157(7) 0.067(3) Uani 1 1 d .
H12 H 1.0889 0.6338 1.0686 0.081 Uiso 1 1 calc R

loop_
_atom_site_aniso_label
_atom_site_aniso_U_11
_atom_site_aniso_U_22
_atom_site_aniso_U_33
_atom_site_aniso_U_23
_atom_site_aniso_U_13
_atom_site_aniso_U_12
Br1 0.0563(5) 0.1142(9) 0.0580(6) 0.0245(6) 0.0063(5) -0.0023(5)
C2 0.032(3) 0.043(4) 0.057(5) -0.008(4) -0.003(3) -0.004(3)
N1 0.038(3) 0.045(3) 0.051(4) 0.002(3) 0.004(3) 0.002(3)
C1 0.039(4) 0.045(4) 0.053(4) -0.006(4) -0.014(3) 0.001(3)
C10 0.038(4) 0.045(4) 0.051(5) 0.001(3) 0.000(4) 0.003(3)
C4 0.036(4) 0.056(5) 0.048(4) -0.004(4) -0.002(3) 0.005(3)
N2 0.038(3) 0.048(4) 0.055(4) 0.003(3) -0.001(3) 0.001(3)
C8 0.053(5) 0.051(4) 0.052(5) 0.007(4) -0.001(4) -0.007(4)
C16 0.038(4) 0.042(4) 0.046(4) 0.001(3) -0.009(3) -0.003(3)
C6 0.055(5) 0.081(7) 0.055(6) -0.015(5) 0.007(4) 0.006(5)
C7 0.043(4) 0.074(6) 0.042(4) 0.013(4) -0.003(3) 0.001(4)
C17 0.056(5) 0.049(5) 0.060(6) 0.001(4) -0.004(4) 0.001(4)
C11 0.059(5) 0.060(5) 0.057(5) -0.007(4) -0.007(5) 0.005(4)
C9 0.049(4) 0.046(4) 0.050(5) -0.003(4) -0.002(4) 0.005(4)
C3 0.030(3) 0.040(4) 0.056(5) -0.003(4) -0.003(3) 0.003(3)
C5 0.047(4) 0.059(5) 0.061(5) -0.018(4) 0.005(4) 0.001(4)
C15 0.053(5) 0.052(5) 0.063(6) 0.003(4) 0.011(4) 0.001(4)
C13 0.049(5) 0.044(4) 0.093(7) 0.009(5) 0.007(5) 0.002(4)
C14 0.060(5) 0.042(5) 0.088(7) -0.010(5) 0.018(5) -0.006(4)
C20 0.065(6) 0.077(7) 0.057(6) -0.007(5) 0.010(5) -0.017(5)
C21 0.052(5) 0.055(5) 0.055(5) -0.004(4) -0.006(4) -0.003(4)
C18 0.080(7) 0.050(5) 0.072(7) 0.006(5) -0.011(6) -0.002(5)
Cl1 0.142(3) 0.0758(17) 0.093(3) 0.0118(16) 0.0183(19) -0.0354(17)
Cl2 0.108(2) 0.0549(14) 0.169(4) 0.0218(19) 0.007(2) 0.0293(15)
C19 0.088(7) 0.060(6) 0.050(5) 0.000(4) -0.008(5) -0.020(5)
C12 0.058(5) 0.062(6) 0.081(7) 0.022(5) -0.008(5) 0.005(5)

loop_
_atom_type_symbol
_atom_type_description
_atom_type_scat_dispersion_real
_atom_type_scat_dispersion_imag
_atom_type_scat_source
C C 0.0033 0.0016 'International Tables Vol C Tables 4.2.6.8 and 6.1.1.4'
H H 0.0000 0.0000 'International Tables Vol C Tables 4.2.6.8 and 6.1.1.4'
N N 0.0061 0.0033 'International Tables Vol C Tables 4.2.6.8 and 6.1.1.4'
O O 0.0106 0.0060 'International Tables Vol C Tables 4.2.6.8 and 6.1.1.4'
Cl Cl 0.1484 0.1585 'International Tables Vol C Tables 4.2.6.8 and 6.1.1.4'
Br Br -0.2901 2.4595 'International Tables Vol C Tables 4.2.6.8 and 6.1.1.4'

loop_
_geom_angle_atom_site_label_1
_geom_angle_atom_site_label_2
_geom_angle_atom_site_label_3
_geom_angle
C3 C2 C1 105.0(7)
C3 N1 N2 111.3(6)
C3 N1 C10 130.4(7)
N2 N1 C10 117.0(6)
N2 C1 C2 111.7(7)
N2 C1 C16 120.9(7)
C2 C1 C16 127.4(7)
C11 C10 C15 121.5(7)
C11 C10 N1 120.0(7)
C15 C10 N1 118.3(7)
C9 C4 C5 118.0(8)
C9 C4 C3 122.9(8)
C5 C4 C3 118.9(7)
C1 N2 N1 105.1(6)
C7 C8 C9 118.6(8)
C17 C16 C21 118.0(8)
C17 C16 C1 121.4(8)
C21 C16 C1 120.6(7)
C7 C6 C5 119.3(8)
C6 C7 C8 121.3(8)
C6 C7 Br1 119.5(7)
C8 C7 Br1 119.2(7)
C16 C17 C18 120.8(10)
C10 C11 C12 119.4(9)
C4 C9 C8 121.9(8)
N1 C3 C2 106.8(7)
N1 C3 C4 124.5(7)
C2 C3 C4 128.3(7)
C6 C5 C4 121.0(8)
C10 C15 C14 119.4(9)
C14 C13 C12 121.4(8)
C14 C13 Cl2 118.8(8)
C12 C13 Cl2 119.7(8)
C13 C14 C15 119.1(9)
C21 C20 C19 119.4(10)
C20 C21 C16 121.5(8)
C19 C18 C17 119.1(9)
C18 C19 C20 121.3(9)
C18 C19 Cl1 118.9(8)
C20 C19 Cl1 119.7(8)
C13 C12 C11 119.3(10)

loop_
_geom_bond_atom_site_label_1
_geom_bond_atom_site_label_2
_geom_bond_distance
Br1 C7 1.897(8)
C2 C3 1.375(12)
C2 C1 1.413(11)
N1 C3 1.369(10)
N1 N2 1.369(9)
N1 C10 1.429(10)
C1 N2 1.323(11)
C1 C16 1.475(12)
C10 C11 1.362(13)
C10 C15 1.379(12)
C4 C9 1.374(12)
C4 C5 1.395(12)
C4 C3 1.463(11)
C8 C7 1.377(13)
C8 C9 1.386(13)
C16 C17 1.383(12)
C16 C21 1.398(12)
C6 C7 1.370(14)
C6 C5 1.382(13)
C17 C18 1.390(15)
C11 C12 1.388(13)
C15 C14 1.383(13)
C13 C14 1.373(15)
C13 C12 1.375(15)
C13 Cl2 1.746(9)
C20 C21 1.360(14)
C20 C19 1.371(15)
C18 C19 1.369(15)
Cl1 C19 1.749(10)
